data_1100095
loop_
_publ_author_name
'Hamada, E.'
'Ishizawa, N.'
'Marumo, F.'
'Ohsumi, K.'
'Shimizugawa, Y.'
'Reizen, K.'
'Matsunami, T.'

_publ_section_title
;
 Structure of Mg~6~SO~2~(OH)~14~ determined by micro single-crystal X-ray
 diffraction
;
_journal_issue 2
_journal_name_full 'Acta Crystallographica B (39,1983-)'
_journal_page_first 266
_journal_page_last 269
_journal_paper_doi 10.1107/S0108768195014443
_journal_volume 52
_journal_year 1996
_chemical_formula_structural 'Mg6 (S O2) (O H)14'
_chemical_formula_sum 'H14 Mg6 O16 S'
_chemical_name_systematic 'Hexamagnesium dihydrogensulfate hydroxide'
_space_group_IT_number 63
_symmetry_cell_setting orthorhombic
_symmetry_Int_Tables_number 63
_symmetry_space_group_name_Hall '-C 2c 2c'
_symmetry_space_group_name_H-M 'C c m m'
_cell_angle_alpha 90
_cell_angle_beta 90
_cell_angle_gamma 90
_cell_formula_units_Z 2
_cell_length_a 15.895(1)
_cell_length_b 3.105(1)
_cell_length_c 13.367(1)
_cell_volume 659.7
_exptl_crystal_density_meas 2.3
_refine_ls_R_factor_all 0.073
_cod_database_code 1100095

loop_
_symmetry_equiv_pos_as_xyz
x,y,z
-x,y,-z
x,y,1/2-z
-x,y,1/2+z
-x,-y,-z
x,-y,z
-x,-y,1/2+z
x,-y,1/2-z
1/2+x,1/2+y,z
1/2-x,1/2+y,-z
1/2+x,1/2+y,1/2-z
1/2-x,1/2+y,1/2+z
1/2-x,1/2-y,-z
1/2+x,1/2-y,z
1/2-x,1/2-y,1/2+z
1/2+x,1/2-y,1/2-z

loop_
_atom_site_label
_atom_site_type_symbol
_atom_site_symmetry_multiplicity
_atom_site_Wyckoff_symbol
_atom_site_fract_x
_atom_site_fract_y
_atom_site_fract_z
_atom_site_occupancy
_atom_site_attached_hydrogens
_atom_site_calc_flag
Mg1 Mg2+ 4 a 0. 0. 0. 1. 0 d
Mg2 Mg2+ 8 f 0.3748(5) 0. 0.1322(6) 1. 0 d
S1 S6+ 4 c 0.1929(12) 0. 0.25 0.5 0 d
O1 O2- 4 c 0.3887(13) 0.5 0.25 1. 1 d
O2 O2- 8 g 0.1404(16) 0.370(16) 0.25 0.5 0 d
O3 O2- 8 f 0.0028(10) 0.5 0.1066(10) 1. 1 d
O4 O2- 8 f 0.1290(9) 0. -0.034(1) 1. 1 d
O5 O2- 8 f 0.2441(10) 0. 0.1511(11) 1. 1 d

loop_
_atom_type_symbol
_atom_type_oxidation_number
Mg2+ 2.000
S6+ 6.000
O2- -2.000
H1+ 1.000
